data_4304026
loop_
_publ_author_name
'Atasi Mukherjee'
'Francesc Lloret'
'Rabindranath Mukherjee'

_publ_contact_author
; Rabindranath Mukherjee
  Department of Chemistry
  Indian Institute of Technology
  Kanpur 208016
  INDIA
;
_publ_contact_author_email RNM@IITK.AC.IN
_publ_contact_author_fax '+91 (512) 2597437'
_publ_contact_author_phone '+91 (512) 2597437'
_publ_section_title
;
Synthesis and Properties of Diphenoxo-Bridged CoII, NiII, CuII, and
ZnII Complexes of a New Tripodal Ligand: Generation and Properties of
MII-Coordinated Phenoxyl Radical Species
;
_journal_name_full 'Inorganic Chemistry'
_journal_page_first 4471
_journal_page_last 4480
_journal_paper_doi 10.1021/ic701283b
_journal_volume 47
_journal_year 2008
_chemical_formula_moiety 'C60 H76 N4 O6 Zn2'
_chemical_formula_sum 'C60 H76 N4 O6 Zn2'
_chemical_formula_weight 1079.99
_chemical_name_systematic
;
 ?
;
_space_group_IT_number 15
_symmetry_cell_setting monoclinic
_symmetry_space_group_name_Hall '-C 2yc'
_symmetry_space_group_name_H-M 'C 1 2/c 1'
_atom_sites_solution_hydrogens geom
_atom_sites_solution_primary direct
_atom_sites_solution_secondary difmap
_audit_creation_method SHELXL-97
_cell_angle_alpha 90.000(5)
_cell_angle_beta 105.542(5)
_cell_angle_gamma 90.000(5)
_cell_formula_units_Z 8
_cell_length_a 40.963(5)
_cell_length_b 14.032(5)
_cell_length_c 20.353(5)
_cell_measurement_temperature 100(2)
_cell_volume 11271(5)
_computing_cell_refinement 'Bruker SMART'
_computing_data_collection 'Bruker SMART APEX'
_computing_data_reduction 'Bruker SAINT PLUS'
_computing_molecular_graphics 'Ortep-3 for Windows (Farrugia, 1997)'
_computing_publication_material 'WinGX publication routines (Farrugia, 1999)'
_computing_structure_refinement 'SHELXL-97 (Sheldrick, 1997)'
_computing_structure_solution 'SHELXLS-97 (Sheldrick, 1997)'
_diffrn_ambient_temperature 100(2)
_diffrn_measured_fraction_theta_full 0.989
_diffrn_measured_fraction_theta_max 0.989
_diffrn_measurement_device_type 'CCD area detector'
_diffrn_measurement_method 'phi and omega scans'
_diffrn_radiation_monochromator graphite
_diffrn_radiation_source 'fine-focus sealed tube'
_diffrn_radiation_type MoK\a
_diffrn_radiation_wavelength 0.71069
_diffrn_reflns_av_R_equivalents 0.1114
_diffrn_reflns_av_sigmaI/netI 0.1523
_diffrn_reflns_limit_h_max 33
_diffrn_reflns_limit_h_min -54
_diffrn_reflns_limit_k_max 18
_diffrn_reflns_limit_k_min -18
_diffrn_reflns_limit_l_max 27
_diffrn_reflns_limit_l_min -26
_diffrn_reflns_number 37188
_diffrn_reflns_theta_full 28.31
_diffrn_reflns_theta_max 28.31
_diffrn_reflns_theta_min 1.93
_exptl_absorpt_coefficient_mu 0.904
_exptl_absorpt_correction_T_max 0.9151
_exptl_absorpt_correction_T_min 0.8399
_exptl_absorpt_correction_type none
_exptl_absorpt_process_details SADABS
_exptl_crystal_colour white
_exptl_crystal_density_diffrn 1.273
_exptl_crystal_density_method 'not measured'
_exptl_crystal_description block
_exptl_crystal_F_000 4576
_exptl_crystal_size_max 0.20
_exptl_crystal_size_mid 0.10
_exptl_crystal_size_min 0.10
_refine_diff_density_max 1.584
_refine_diff_density_min -0.886
_refine_diff_density_rms 0.131
_refine_ls_extinction_method none
_refine_ls_goodness_of_fit_ref 1.043
_refine_ls_hydrogen_treatment constr
_refine_ls_matrix_type full
_refine_ls_number_parameters 665
_refine_ls_number_reflns 13875
_refine_ls_number_restraints 0
_refine_ls_restrained_S_all 1.043
_refine_ls_R_factor_all 0.1575
_refine_ls_R_factor_gt 0.0842
_refine_ls_shift/su_max 0.002
_refine_ls_shift/su_mean 0.000
_refine_ls_structure_factor_coef Fsqd
_refine_ls_weighting_details 'calc w=1/[\s^2^(Fo^2^)+(0.1049P)^2^+0.0000P] where P=(Fo^2^+2Fc^2^)/3'
_refine_ls_weighting_scheme calc
_refine_ls_wR_factor_gt 0.1961
_refine_ls_wR_factor_ref 0.2315
_reflns_number_gt 7718
_reflns_number_total 13875
_reflns_threshold_expression >2sigma(I)
_cod_data_source_file ic701283b-file004_1.cif
_cod_data_source_block 24aprc
_cod_depositor_comments
;
The following automatic conversions were performed:
'_symmetry_cell_setting' value 'Monoclinic' changed to 'monoclinic'
according to '/home/saulius/struct/CIF-dictionaries/cif_core.dic'
dictionary named 'cif_core.dic' version 2.4.1 from 2010-06-29.

Automatic conversion script
Id: cif_fix_enum 1527 2010-12-29 10:47:43Z saulius 
;
_cod_database_code 4304026

loop_
_symmetry_equiv_pos_as_xyz
'x, y, z'
'-x, y, -z+1/2'
'x+1/2, y+1/2, z'
'-x+1/2, y+1/2, -z+1/2'
'-x, -y, -z'
'x, -y, z-1/2'
'-x+1/2, -y+1/2, -z'
'x+1/2, -y+1/2, z-1/2'

loop_
_atom_site_label
_atom_site_type_symbol
_atom_site_fract_x
_atom_site_fract_y
_atom_site_fract_z
_atom_site_U_iso_or_equiv
_atom_site_adp_type
_atom_site_occupancy
_atom_site_symmetry_multiplicity
_atom_site_calc_flag
_atom_site_refinement_flags
_atom_site_disorder_assembly
_atom_site_disorder_group
Zn1 Zn 0.865674(15) 0.17914(4) 0.54389(3) 0.01926(17) Uani 1 1 d . . .
Zn2 Zn 0.879128(15) 0.05927(4) 0.68384(3) 0.02032(17) Uani 1 1 d . . .
O1 O 0.85089(9) 0.1728(2) 0.63081(17) 0.0209(8) Uani 1 1 d . . .
O2 O 0.90100(8) 0.2654(2) 0.53340(17) 0.0210(8) Uani 1 1 d . . .
O3 O 0.89294(9) 0.0617(2) 0.59707(17) 0.0228(8) Uani 1 1 d . . .
O4 O 0.83732(9) 0.0012(2) 0.69155(18) 0.0229(8) Uani 1 1 d . A .
N1 N 0.82645(10) 0.2864(3) 0.5055(2) 0.0202(9) Uani 1 1 d . . .
N2 N 0.84514(10) 0.0935(3) 0.4598(2) 0.0198(9) Uani 1 1 d . . .
N3 N 0.90782(11) -0.0691(3) 0.7188(2) 0.0278(11) Uani 1 1 d . . .
N4 N 0.91668(12) 0.1498(4) 0.7463(2) 0.0343(12) Uani 1 1 d . . .
C1 C 0.82575(13) 0.2173(3) 0.6501(2) 0.0177(11) Uani 1 1 d . . .
C2 C 0.82641(13) 0.2182(4) 0.7193(3) 0.0229(11) Uani 1 1 d . . .
H2 H 0.8447 0.1887 0.7516 0.027 Uiso 1 1 calc R . .
C3 C 0.80086(14) 0.2612(4) 0.7415(3) 0.0268(13) Uani 1 1 d . . .
H3 H 0.8013 0.2592 0.7884 0.032 Uiso 1 1 calc R . .
C4 C 0.77494(14) 0.3067(4) 0.6958(3) 0.0265(12) Uani 1 1 d . . .
H4 H 0.7574 0.3362 0.7109 0.032 Uiso 1 1 calc R . .
C5 C 0.77432(13) 0.3096(4) 0.6278(3) 0.0262(12) Uani 1 1 d . . .
H5 H 0.7564 0.3423 0.5965 0.031 Uiso 1 1 calc R . .
C6 C 0.79957(13) 0.2652(3) 0.6040(3) 0.0224(11) Uani 1 1 d . . .
C7 C 0.79575(13) 0.2621(4) 0.5284(3) 0.0257(12) Uani 1 1 d . . .
H7A H 0.7883 0.1971 0.5119 0.031 Uiso 1 1 calc R . .
H7B H 0.7774 0.3065 0.5059 0.031 Uiso 1 1 calc R . .
C8 C 0.84224(13) 0.3754(3) 0.5400(3) 0.0221(11) Uani 1 1 d . . .
H8A H 0.8512 0.3627 0.5894 0.027 Uiso 1 1 calc R . .
H8B H 0.8246 0.4251 0.5344 0.027 Uiso 1 1 calc R . .
C9 C 0.87062(13) 0.4129(4) 0.5127(3) 0.0224(11) Uani 1 1 d . . .
C10 C 0.86919(14) 0.5077(4) 0.4932(3) 0.0284(13) Uani 1 1 d . . .
H10 H 0.8505 0.5454 0.4967 0.034 Uiso 1 1 calc R . .
C11 C 0.89450(14) 0.5496(4) 0.4686(3) 0.0303(13) Uani 1 1 d . . .
C12 C 0.89215(15) 0.6565(4) 0.4498(3) 0.0380(15) Uani 1 1 d . . .
C13 C 0.8843(2) 0.7174(5) 0.5076(4) 0.062(2) Uani 1 1 d . . .
H13A H 0.9022 0.7080 0.5500 0.093 Uiso 1 1 calc R . .
H13B H 0.8625 0.6976 0.5145 0.093 Uiso 1 1 calc R . .
H13C H 0.8832 0.7849 0.4948 0.093 Uiso 1 1 calc R . .
C14 C 0.8641(2) 0.6715(5) 0.3861(4) 0.073(3) Uani 1 1 d . . .
H14A H 0.8430 0.6457 0.3925 0.109 Uiso 1 1 calc R . .
H14B H 0.8697 0.6387 0.3480 0.109 Uiso 1 1 calc R . .
H14C H 0.8614 0.7398 0.3762 0.109 Uiso 1 1 calc R . .
C15 C 0.92562(18) 0.6947(5) 0.4421(4) 0.058(2) Uani 1 1 d . . .
H15A H 0.9434 0.6835 0.4843 0.087 Uiso 1 1 calc R . .
H15B H 0.9236 0.7632 0.4327 0.087 Uiso 1 1 calc R . .
H15C H 0.9315 0.6619 0.4042 0.087 Uiso 1 1 calc R . .
C16 C 0.92062(14) 0.4893(4) 0.4629(3) 0.0283(13) Uani 1 1 d . . .
H16 H 0.9379 0.5157 0.4453 0.034 Uiso 1 1 calc R . .
C17 C 0.92335(13) 0.3945(4) 0.4809(3) 0.0244(12) Uani 1 1 d . . .
C18 C 0.95184(13) 0.3329(4) 0.4690(3) 0.0247(12) Uani 1 1 d . . .
C19 C 0.97595(14) 0.3865(4) 0.4358(3) 0.0344(14) Uani 1 1 d . . .
H19A H 0.9935 0.3428 0.4295 0.052 Uiso 1 1 calc R . .
H19B H 0.9866 0.4393 0.4654 0.052 Uiso 1 1 calc R . .
H19C H 0.9632 0.4116 0.3915 0.052 Uiso 1 1 calc R . .
C20 C 0.93662(14) 0.2528(4) 0.4202(3) 0.0288(13) Uani 1 1 d . . .
H20A H 0.9548 0.2131 0.4121 0.043 Uiso 1 1 calc R . .
H20B H 0.9233 0.2799 0.3769 0.043 Uiso 1 1 calc R . .
H20C H 0.9219 0.2138 0.4401 0.043 Uiso 1 1 calc R . .
C21 C 0.97399(14) 0.2934(4) 0.5371(3) 0.0304(13) Uani 1 1 d . . .
H21A H 0.9922 0.2541 0.5284 0.046 Uiso 1 1 calc R . .
H21B H 0.9600 0.2546 0.5590 0.046 Uiso 1 1 calc R . .
H21C H 0.9839 0.3465 0.5671 0.046 Uiso 1 1 calc R . .
C22 C 0.89854(13) 0.3544(4) 0.5101(2) 0.0197(11) Uani 1 1 d . . .
C23 C 0.81608(14) 0.2978(4) 0.4298(3) 0.0255(12) Uani 1 1 d . . .
H23A H 0.8179 0.3660 0.4189 0.031 Uiso 1 1 calc R . .
H23B H 0.7920 0.2794 0.4126 0.031 Uiso 1 1 calc R . .
C24 C 0.83685(13) 0.2392(4) 0.3916(3) 0.0272(13) Uani 1 1 d . . .
H24A H 0.8298 0.2568 0.3427 0.033 Uiso 1 1 calc R . .
H24B H 0.8611 0.2559 0.4095 0.033 Uiso 1 1 calc R . .
C25 C 0.83295(12) 0.1338(4) 0.3978(3) 0.0223(11) Uani 1 1 d . . .
C26 C 0.81739(14) 0.0802(4) 0.3411(3) 0.0322(14) Uani 1 1 d . . .
H26 H 0.8087 0.1104 0.2982 0.039 Uiso 1 1 calc R . .
C27 C 0.81441(16) -0.0171(5) 0.3468(3) 0.0386(15) Uani 1 1 d . . .
H27 H 0.8037 -0.0547 0.3083 0.046 Uiso 1 1 calc R . .
C28 C 0.82745(16) -0.0589(4) 0.4105(3) 0.0373(15) Uani 1 1 d . . .
H28 H 0.8265 -0.1260 0.4160 0.045 Uiso 1 1 calc R . .
C29 C 0.84174(14) -0.0011(4) 0.4654(3) 0.0310(13) Uani 1 1 d . . .
H29 H 0.8495 -0.0295 0.5092 0.037 Uiso 1 1 calc R . .
C30 C 0.91849(12) 0.0127(4) 0.5835(3) 0.0203(11) Uani 1 1 d . . .
C31 C 0.93519(14) 0.0488(4) 0.5385(3) 0.0313(13) Uani 1 1 d . . .
H31 H 0.9289 0.1095 0.5185 0.038 Uiso 1 1 calc R . .
C32 C 0.96091(15) -0.0010(4) 0.5218(3) 0.0361(15) Uani 1 1 d . . .
H32 H 0.9717 0.0252 0.4900 0.043 Uiso 1 1 calc R . .
C33 C 0.97120(15) -0.0892(4) 0.5512(3) 0.0355(15) Uani 1 1 d . . .
H33 H 0.9891 -0.1234 0.5404 0.043 Uiso 1 1 calc R . .
C34 C 0.95448(14) -0.1261(4) 0.5972(3) 0.0311(13) Uani 1 1 d . . .
H34 H 0.9612 -0.1862 0.6179 0.037 Uiso 1 1 calc R . .
C35 C 0.92848(13) -0.0770(4) 0.6130(3) 0.0229(12) Uani 1 1 d . . .
C36 C 0.90909(14) -0.1248(4) 0.6574(3) 0.0253(12) Uani 1 1 d . . .
H36A H 0.8856 -0.1368 0.6297 0.030 Uiso 1 1 calc R . .
H36B H 0.9197 -0.1874 0.6724 0.030 Uiso 1 1 calc R . .
C37 C 0.94345(13) -0.0542(5) 0.7627(3) 0.0355(15) Uani 1 1 d . . .
H37A H 0.9579 -0.0333 0.7335 0.043 Uiso 1 1 calc R . .
H37B H 0.9525 -0.1157 0.7838 0.043 Uiso 1 1 calc R . .
C38 C 0.94540(17) 0.0195(5) 0.8186(3) 0.0425(16) Uani 1 1 d . . .
H38A H 0.9263 0.0090 0.8389 0.051 Uiso 1 1 calc R . .
H38B H 0.9667 0.0095 0.8550 0.051 Uiso 1 1 calc R . .
C39 C 0.94435(15) 0.1206(5) 0.7943(3) 0.0370(15) Uani 1 1 d . . .
C40 C 0.97152(17) 0.1800(6) 0.8202(3) 0.0495(19) Uani 1 1 d . . .
H40 H 0.9907 0.1573 0.8541 0.059 Uiso 1 1 calc R . .
C41 C 0.97090(18) 0.2708(6) 0.7974(4) 0.061(2) Uani 1 1 d . . .
H41 H 0.9896 0.3121 0.8150 0.074 Uiso 1 1 calc R . .
C42 C 0.9430(2) 0.3027(6) 0.7484(4) 0.074(3) Uani 1 1 d . . .
H42 H 0.9422 0.3657 0.7310 0.088 Uiso 1 1 calc R . .
C43 C 0.91575(18) 0.2406(5) 0.7247(3) 0.0467(17) Uani 1 1 d . . .
H43 H 0.8960 0.2631 0.6924 0.056 Uiso 1 1 calc R . .
C44 C 0.88863(14) -0.1246(4) 0.7594(3) 0.0292(13) Uani 1 1 d . . .
H44A H 0.9024 -0.1803 0.7800 0.035 Uiso 1 1 calc R . .
H44B H 0.8856 -0.0839 0.7970 0.035 Uiso 1 1 calc R . .
C45 C 0.85471(14) -0.1588(4) 0.7188(3) 0.0256(12) Uani 1 1 d . A .
C46 C 0.84731(16) -0.2545(4) 0.7173(3) 0.0323(14) Uani 1 1 d . . .
H46 H 0.8645 -0.2987 0.7383 0.039 Uiso 1 1 calc R . .
C47 C 0.81483(18) -0.2874(4) 0.6854(3) 0.0357(15) Uani 1 1 d . A .
C48 C 0.80585(19) -0.3956(4) 0.6836(3) 0.0447(18) Uani 1 1 d . . .
C52 C 0.79045(16) -0.2215(4) 0.6534(3) 0.0314(14) Uani 1 1 d . . .
H52 H 0.7684 -0.2439 0.6310 0.038 Uiso 1 1 calc R A .
C53 C 0.79694(14) -0.1234(4) 0.6526(3) 0.0263(12) Uani 1 1 d . A .
C54 C 0.76933(15) -0.0545(4) 0.6160(3) 0.0301(13) Uani 1 1 d . . .
C55 C 0.73553(15) -0.1048(5) 0.5833(3) 0.0462(17) Uani 1 1 d . A .
H55A H 0.7187 -0.0575 0.5604 0.069 Uiso 1 1 calc R . .
H55B H 0.7276 -0.1374 0.6186 0.069 Uiso 1 1 calc R . .
H55C H 0.7388 -0.1515 0.5498 0.069 Uiso 1 1 calc R . .
C56 C 0.76268(15) 0.0200(4) 0.6661(3) 0.0334(14) Uani 1 1 d . A .
H56A H 0.7448 0.0637 0.6418 0.050 Uiso 1 1 calc R . .
H56B H 0.7835 0.0560 0.6858 0.050 Uiso 1 1 calc R . .
H56C H 0.7554 -0.0122 0.7026 0.050 Uiso 1 1 calc R . .
C57 C 0.78026(15) -0.0035(4) 0.5584(3) 0.0348(14) Uani 1 1 d . A .
H57A H 0.7624 0.0407 0.5350 0.052 Uiso 1 1 calc R . .
H57B H 0.7841 -0.0508 0.5258 0.052 Uiso 1 1 calc R . .
H57C H 0.8012 0.0320 0.5777 0.052 Uiso 1 1 calc R . .
C58 C 0.83021(14) -0.0903(4) 0.6874(3) 0.0237(12) Uani 1 1 d . . .
C49A C 0.7911(7) -0.4233(12) 0.6052(10) 0.065(5) Uani 0.40 1 d P A 1
H49A H 0.7850 -0.4910 0.6015 0.098 Uiso 0.40 1 calc PR A 1
H49B H 0.8083 -0.4110 0.5808 0.098 Uiso 0.40 1 calc PR A 1
H49C H 0.7709 -0.3848 0.5852 0.098 Uiso 0.40 1 calc PR A 1
C50A C 0.7826(7) -0.4124(11) 0.7212(11) 0.065(5) Uani 0.40 1 d P A 1
H50A H 0.7809 -0.3556 0.7480 0.098 Uiso 0.40 1 calc PR A 1
H50B H 0.7903 -0.4665 0.7519 0.098 Uiso 0.40 1 calc PR A 1
H50C H 0.7604 -0.4269 0.6901 0.098 Uiso 0.40 1 calc PR A 1
C51A C 0.8403(5) -0.4586(11) 0.7027(15) 0.087(9) Uani 0.40 1 d P A 1
H51A H 0.8345 -0.5264 0.7015 0.130 Uiso 0.40 1 calc PR A 1
H51B H 0.8540 -0.4415 0.7485 0.130 Uiso 0.40 1 calc PR A 1
H51C H 0.8533 -0.4459 0.6695 0.130 Uiso 0.40 1 calc PR A 1
C49B C 0.8150(3) -0.4368(7) 0.7589(6) 0.049(3) Uani 0.60 1 d P A 2
H49D H 0.8093 -0.5047 0.7575 0.074 Uiso 0.60 1 calc PR A 2
H49E H 0.8021 -0.4025 0.7856 0.074 Uiso 0.60 1 calc PR A 2
H49F H 0.8393 -0.4285 0.7802 0.074 Uiso 0.60 1 calc PR A 2
C50B C 0.8199(5) -0.4491(9) 0.6392(9) 0.075(5) Uani 0.60 1 d P A 2
H50D H 0.8370 -0.4108 0.6257 0.112 Uiso 0.60 1 calc PR A 2
H50E H 0.8020 -0.4668 0.5985 0.112 Uiso 0.60 1 calc PR A 2
H50F H 0.8305 -0.5069 0.6625 0.112 Uiso 0.60 1 calc PR A 2
C51B C 0.7650(4) -0.4127(9) 0.6588(8) 0.074(4) Uani 0.60 1 d P A 2
H51D H 0.7602 -0.4812 0.6583 0.111 Uiso 0.60 1 calc PR A 2
H51E H 0.7560 -0.3866 0.6129 0.111 Uiso 0.60 1 calc PR A 2
H51F H 0.7543 -0.3806 0.6904 0.111 Uiso 0.60 1 calc PR A 2
O1S O 0.9830(2) 0.5162(7) 0.6877(5) 0.170(4) Uani 1 1 d . B 2
O2S O 0.9201(3) 0.5510(8) 0.7400(6) 0.202(5) Uiso 1 1 d . B 2
C1S C 0.9534(3) 0.5545(8) 0.6454(4) 0.100(4) Uani 1 1 d . B 2
H1S1 H 0.9447 0.5083 0.6081 0.120 Uiso 1 1 calc R B 2
H1S2 H 0.9599 0.6126 0.6243 0.120 Uiso 1 1 calc R B 2
C2S C 0.9223(3) 0.5826(7) 0.6764(5) 0.108(4) Uani 1 1 d . B 2
H2S1 H 0.9215 0.6530 0.6774 0.130 Uiso 1 1 calc R B 2
H2S2 H 0.9013 0.5614 0.6428 0.130 Uiso 1 1 calc R B 2

loop_
_atom_site_aniso_label
_atom_site_aniso_U_11
_atom_site_aniso_U_22
_atom_site_aniso_U_33
_atom_site_aniso_U_23
_atom_site_aniso_U_13
_atom_site_aniso_U_12
Zn1 0.0170(3) 0.0240(3) 0.0171(3) 0.0023(2) 0.0049(2) 0.0012(3)
Zn2 0.0166(3) 0.0275(3) 0.0167(3) 0.0023(3) 0.0042(2) 0.0016(3)
O1 0.0235(19) 0.0261(19) 0.0156(18) 0.0011(15) 0.0096(16) 0.0042(16)
O2 0.0138(18) 0.0228(19) 0.026(2) 0.0036(15) 0.0047(16) -0.0006(15)
O3 0.0220(19) 0.032(2) 0.0168(19) 0.0027(15) 0.0086(16) 0.0101(17)
O4 0.0162(18) 0.0242(19) 0.029(2) 0.0044(16) 0.0066(16) 0.0018(16)
N1 0.017(2) 0.026(2) 0.018(2) 0.0034(18) 0.0047(18) 0.0017(19)
N2 0.012(2) 0.025(2) 0.022(2) -0.0012(18) 0.0051(18) 0.0033(18)
N3 0.020(2) 0.040(3) 0.022(2) 0.004(2) 0.002(2) 0.001(2)
N4 0.029(3) 0.046(3) 0.024(3) -0.001(2) 0.001(2) -0.009(2)
C1 0.023(3) 0.017(2) 0.015(3) -0.002(2) 0.009(2) -0.003(2)
C2 0.020(3) 0.027(3) 0.020(3) 0.002(2) 0.004(2) 0.002(2)
C3 0.034(3) 0.027(3) 0.022(3) -0.005(2) 0.011(3) -0.006(3)
C4 0.026(3) 0.025(3) 0.032(3) -0.006(2) 0.014(3) 0.000(2)
C5 0.014(3) 0.024(3) 0.040(3) -0.002(2) 0.006(2) 0.000(2)
C6 0.023(3) 0.020(3) 0.024(3) 0.002(2) 0.007(2) -0.004(2)
C7 0.016(3) 0.026(3) 0.033(3) -0.003(2) 0.002(2) -0.004(2)
C8 0.022(3) 0.021(3) 0.022(3) -0.002(2) 0.005(2) -0.002(2)
C9 0.022(3) 0.022(3) 0.021(3) 0.002(2) 0.003(2) -0.002(2)
C10 0.020(3) 0.026(3) 0.035(3) 0.001(2) -0.001(3) -0.002(2)
C11 0.024(3) 0.029(3) 0.033(3) 0.010(3) -0.002(3) -0.007(3)
C12 0.030(3) 0.033(3) 0.046(4) 0.015(3) 0.001(3) -0.007(3)
C13 0.077(6) 0.038(4) 0.077(6) 0.002(4) 0.033(5) -0.001(4)
C14 0.071(6) 0.051(5) 0.078(6) 0.029(4) -0.013(5) -0.010(4)
C15 0.053(5) 0.035(4) 0.095(6) 0.010(4) 0.035(5) -0.009(3)
C16 0.021(3) 0.036(3) 0.026(3) 0.006(2) 0.002(2) -0.007(3)
C17 0.014(3) 0.035(3) 0.021(3) -0.004(2) -0.002(2) -0.005(2)
C18 0.018(3) 0.031(3) 0.025(3) -0.002(2) 0.005(2) -0.003(2)
C19 0.024(3) 0.044(4) 0.038(4) -0.007(3) 0.012(3) -0.008(3)
C20 0.023(3) 0.042(3) 0.022(3) -0.001(2) 0.006(2) 0.001(3)
C21 0.023(3) 0.043(3) 0.023(3) -0.008(3) 0.004(2) 0.000(3)
C22 0.018(3) 0.025(3) 0.013(3) 0.001(2) -0.001(2) -0.003(2)
C23 0.022(3) 0.034(3) 0.018(3) 0.003(2) 0.001(2) -0.004(2)
C24 0.019(3) 0.047(3) 0.015(3) 0.010(2) 0.002(2) -0.003(3)
C25 0.012(3) 0.037(3) 0.018(3) 0.005(2) 0.004(2) 0.001(2)
C26 0.025(3) 0.051(4) 0.023(3) -0.005(3) 0.011(3) 0.000(3)
C27 0.032(3) 0.050(4) 0.034(4) -0.012(3) 0.008(3) 0.003(3)
C28 0.042(4) 0.030(3) 0.039(4) -0.010(3) 0.009(3) 0.000(3)
C29 0.027(3) 0.031(3) 0.035(3) 0.000(3) 0.008(3) 0.003(3)
C30 0.014(2) 0.028(3) 0.019(3) -0.003(2) 0.004(2) 0.005(2)
C31 0.027(3) 0.035(3) 0.036(3) 0.002(3) 0.013(3) 0.006(3)
C32 0.029(3) 0.040(4) 0.044(4) 0.005(3) 0.019(3) 0.002(3)
C33 0.023(3) 0.038(3) 0.051(4) 0.002(3) 0.021(3) 0.007(3)
C34 0.020(3) 0.029(3) 0.044(4) 0.003(3) 0.009(3) 0.002(2)
C35 0.019(3) 0.030(3) 0.021(3) 0.001(2) 0.007(2) 0.005(2)
C36 0.021(3) 0.024(3) 0.032(3) 0.003(2) 0.009(3) 0.008(2)
C37 0.013(3) 0.061(4) 0.029(3) 0.005(3) -0.001(2) 0.014(3)
C38 0.035(4) 0.060(4) 0.027(3) 0.007(3) -0.001(3) 0.009(3)
C39 0.022(3) 0.072(5) 0.017(3) -0.004(3) 0.006(3) -0.005(3)
C40 0.034(4) 0.082(5) 0.031(4) -0.007(4) 0.005(3) -0.016(4)
C41 0.043(4) 0.105(7) 0.030(4) -0.010(4) 0.000(3) -0.043(5)
C42 0.083(6) 0.063(5) 0.058(5) 0.012(4) -0.011(5) -0.041(5)
C43 0.050(4) 0.044(4) 0.037(4) 0.007(3) -0.004(3) -0.018(3)
C44 0.028(3) 0.039(3) 0.021(3) 0.014(2) 0.008(3) 0.012(3)
C45 0.022(3) 0.032(3) 0.021(3) 0.006(2) 0.004(2) 0.007(2)
C46 0.040(4) 0.033(3) 0.028(3) 0.006(3) 0.017(3) 0.011(3)
C47 0.058(4) 0.021(3) 0.031(3) 0.003(3) 0.017(3) 0.001(3)
C48 0.070(5) 0.026(3) 0.042(4) -0.004(3) 0.021(4) -0.007(3)
C52 0.039(4) 0.029(3) 0.028(3) 0.004(2) 0.012(3) -0.006(3)
C53 0.027(3) 0.035(3) 0.020(3) 0.002(2) 0.011(2) -0.003(3)
C54 0.029(3) 0.031(3) 0.028(3) 0.003(3) 0.004(3) -0.008(3)
C55 0.028(3) 0.052(4) 0.050(4) 0.015(3) -0.004(3) -0.007(3)
C56 0.023(3) 0.036(3) 0.041(4) 0.006(3) 0.008(3) 0.006(3)
C57 0.028(3) 0.040(3) 0.033(3) 0.004(3) 0.001(3) -0.003(3)
C58 0.028(3) 0.025(3) 0.022(3) 0.002(2) 0.015(2) 0.000(2)
C49A 0.122(15) 0.016(6) 0.067(10) -0.012(6) 0.043(11) -0.014(8)
C50A 0.122(15) 0.016(6) 0.067(10) -0.012(6) 0.043(11) -0.014(8)
C51A 0.056(13) 0.007(8) 0.16(3) 0.004(11) -0.031(15) -0.001(8)
C49B 0.061(8) 0.030(6) 0.045(7) 0.017(5) -0.007(6) -0.016(6)
C50B 0.103(13) 0.045(8) 0.103(13) -0.033(9) 0.075(12) -0.019(9)
C51B 0.086(11) 0.037(7) 0.097(12) 0.006(7) 0.021(10) -0.029(7)
O1S 0.126(7) 0.218(9) 0.187(9) 0.123(8) 0.080(7) 0.006(7)
C1S 0.112(8) 0.146(9) 0.038(5) 0.049(5) 0.013(5) 0.078(7)
C2S 0.150(11) 0.092(7) 0.118(9) 0.056(6) 0.096(9) 0.036(7)

loop_
_atom_type_symbol
_atom_type_description
_atom_type_scat_dispersion_real
_atom_type_scat_dispersion_imag
_atom_type_scat_source
C C 0.0033 0.0016 'International Tables Vol C Tables 4.2.6.8 and 6.1.1.4'
H H 0.0000 0.0000 'International Tables Vol C Tables 4.2.6.8 and 6.1.1.4'
N N 0.0061 0.0033 'International Tables Vol C Tables 4.2.6.8 and 6.1.1.4'
O O 0.0106 0.0060 'International Tables Vol C Tables 4.2.6.8 and 6.1.1.4'
Zn Zn 0.2839 1.4301 'International Tables Vol C Tables 4.2.6.8 and 6.1.1.4'

loop_
_geom_angle_atom_site_label_1
_geom_angle_atom_site_label_2
_geom_angle_atom_site_label_3
_geom_angle
_geom_angle_site_symmetry_1
_geom_angle_site_symmetry_3
_geom_angle_publ_flag
O2 Zn1 O1 122.06(14) . . ?
O2 Zn1 N2 114.81(15) . . ?
O1 Zn1 N2 123.13(15) . . ?
O2 Zn1 O3 103.58(14) . . ?
O1 Zn1 O3 76.07(13) . . ?
N2 Zn1 O3 90.72(15) . . ?
O2 Zn1 N1 91.68(15) . . ?
O1 Zn1 N1 88.81(14) . . ?
N2 Zn1 N1 90.39(16) . . ?
O3 Zn1 N1 162.59(14) . . ?
O4 Zn2 O3 123.02(15) . . ?
O4 Zn2 O1 89.05(14) . . ?
O3 Zn2 O1 77.22(13) . . ?
O4 Zn2 N4 135.46(17) . . ?
O3 Zn2 N4 100.82(17) . . ?
O1 Zn2 N4 93.72(17) . . ?
O4 Zn2 N3 92.15(16) . . ?
O3 Zn2 N3 92.70(15) . . ?
O1 Zn2 N3 168.63(15) . . ?
N4 Zn2 N3 93.34(19) . . ?
C1 O1 Zn1 131.7(3) . . ?
C1 O1 Zn2 124.2(3) . . ?
Zn1 O1 Zn2 103.37(14) . . ?
C22 O2 Zn1 129.6(3) . . ?
C30 O3 Zn2 126.6(3) . . ?
C30 O3 Zn1 128.8(3) . . ?
Zn2 O3 Zn1 103.29(14) . . ?
C58 O4 Zn2 126.2(3) . . ?
C23 N1 C8 111.3(4) . . ?
C23 N1 C7 108.4(4) . . ?
C8 N1 C7 109.8(4) . . ?
C23 N1 Zn1 114.9(3) . . ?
C8 N1 Zn1 102.9(3) . . ?
C7 N1 Zn1 109.3(3) . . ?
C29 N2 C25 118.2(5) . . ?
C29 N2 Zn1 122.1(4) . . ?
C25 N2 Zn1 119.7(3) . . ?
C36 N3 C44 109.3(4) . . ?
C36 N3 C37 108.9(4) . . ?
C44 N3 C37 108.2(4) . . ?
C36 N3 Zn2 107.5(3) . . ?
C44 N3 Zn2 107.1(3) . . ?
C37 N3 Zn2 115.7(4) . . ?
C43 N4 C39 118.0(6) . . ?
C43 N4 Zn2 114.6(4) . . ?
C39 N4 Zn2 125.7(4) . . ?
O1 C1 C6 122.5(4) . . ?
O1 C1 C2 119.0(5) . . ?
C6 C1 C2 118.4(5) . . ?
C3 C2 C1 121.2(5) . . ?
C4 C3 C2 119.9(5) . . ?
C3 C4 C5 119.9(5) . . ?
C4 C5 C6 121.1(5) . . ?
C1 C6 C5 119.3(5) . . ?
C1 C6 C7 121.6(5) . . ?
C5 C6 C7 118.8(5) . . ?
N1 C7 C6 116.6(4) . . ?
N1 C8 C9 113.4(4) . . ?
C10 C9 C22 121.2(5) . . ?
C10 C9 C8 117.5(5) . . ?
C22 C9 C8 121.2(4) . . ?
C9 C10 C11 121.9(5) . . ?
C16 C11 C10 115.8(5) . . ?
C16 C11 C12 124.6(5) . . ?
C10 C11 C12 119.6(5) . . ?
C14 C12 C15 111.4(6) . . ?
C14 C12 C11 109.4(5) . . ?
C15 C12 C11 111.7(5) . . ?
C14 C12 C13 108.2(6) . . ?
C15 C12 C13 105.1(6) . . ?
C11 C12 C13 110.9(5) . . ?
C17 C16 C11 125.1(5) . . ?
C16 C17 C22 118.5(5) . . ?
C16 C17 C18 121.2(5) . . ?
C22 C17 C18 120.3(5) . . ?
C20 C18 C17 109.0(4) . . ?
C20 C18 C19 105.9(4) . . ?
C17 C18 C19 113.7(4) . . ?
C20 C18 C21 111.2(4) . . ?
C17 C18 C21 110.7(4) . . ?
C19 C18 C21 106.2(4) . . ?
O2 C22 C9 121.0(4) . . ?
O2 C22 C17 121.7(5) . . ?
C9 C22 C17 117.3(4) . . ?
N1 C23 C24 114.9(4) . . ?
C25 C24 C23 113.6(4) . . ?
N2 C25 C26 121.6(5) . . ?
N2 C25 C24 118.1(5) . . ?
C26 C25 C24 120.3(5) . . ?
C27 C26 C25 120.0(6) . . ?
C26 C27 C28 118.4(6) . . ?
C29 C28 C27 118.8(6) . . ?
N2 C29 C28 123.0(6) . . ?
O3 C30 C31 120.2(5) . . ?
O3 C30 C35 121.6(4) . . ?
C31 C30 C35 118.3(5) . . ?
C30 C31 C32 121.7(5) . . ?
C31 C32 C33 120.6(5) . . ?
C32 C33 C34 118.1(5) . . ?
C35 C34 C33 121.3(5) . . ?
C34 C35 C30 120.1(5) . . ?
C34 C35 C36 118.8(5) . . ?
C30 C35 C36 120.9(4) . . ?
N3 C36 C35 114.3(4) . . ?
N3 C37 C38 112.7(5) . . ?
C39 C38 C37 113.9(5) . . ?
N4 C39 C40 122.0(6) . . ?
N4 C39 C38 118.1(6) . . ?
C40 C39 C38 119.8(6) . . ?
C41 C40 C39 120.0(7) . . ?
C40 C41 C42 119.3(7) . . ?
C41 C42 C43 118.6(7) . . ?
N4 C43 C42 122.0(7) . . ?
C45 C44 N3 114.1(4) . . ?
C46 C45 C58 121.9(5) . . ?
C46 C45 C44 119.6(5) . . ?
C58 C45 C44 118.3(5) . . ?
C45 C46 C47 120.7(6) . . ?
C52 C47 C46 118.4(5) . . ?
C52 C47 C48 120.1(6) . . ?
C46 C47 C48 121.5(6) . . ?
C50A C48 C50B 135.9(10) . . ?
C50A C48 C47 110.1(8) . . ?
C50B C48 C47 113.5(7) . . ?
C50A C48 C49B 55.0(11) . . ?
C50B C48 C49B 113.2(10) . . ?
C47 C48 C49B 109.8(6) . . ?
C50A C48 C49A 112.2(14) . . ?
C50B C48 C49A 48.7(10) . . ?
C47 C48 C49A 106.5(7) . . ?
C49B C48 C49A 143.7(8) . . ?
C50A C48 C51A 117.1(14) . . ?
C50B C48 C51A 52.1(11) . . ?
C47 C48 C51A 109.9(8) . . ?
C49B C48 C51A 66.7(11) . . ?
C49A C48 C51A 100.3(13) . . ?
C50A C48 C51B 49.4(11) . . ?
C50B C48 C51B 106.5(10) . . ?
C47 C48 C51B 111.5(7) . . ?
C49B C48 C51B 101.7(8) . . ?
C49A C48 C51B 64.7(11) . . ?
C51A C48 C51B 138.5(9) . . ?
C47 C52 C53 122.9(6) . . ?
C52 C53 C58 118.0(5) . . ?
C52 C53 C54 120.7(5) . . ?
C58 C53 C54 121.3(5) . . ?
C53 C54 C56 110.4(5) . . ?
C53 C54 C55 112.7(5) . . ?
C56 C54 C55 107.5(5) . . ?
C53 C54 C57 109.7(5) . . ?
C56 C54 C57 109.2(5) . . ?
C55 C54 C57 107.1(5) . . ?
O4 C58 C45 121.1(5) . . ?
O4 C58 C53 120.9(5) . . ?
C45 C58 C53 118.0(5) . . ?
O1S C1S C2S 119.9(8) . . ?
O2S C2S C1S 122.7(9) . . ?

loop_
_geom_bond_atom_site_label_1
_geom_bond_atom_site_label_2
_geom_bond_distance
_geom_bond_site_symmetry_2
_geom_bond_publ_flag
Zn1 O2 1.942(3) . ?
Zn1 O1 2.019(3) . ?
Zn1 N2 2.076(4) . ?
Zn1 O3 2.118(3) . ?
Zn1 N1 2.187(4) . ?
Zn2 O4 1.940(3) . ?
Zn2 O3 1.994(3) . ?
Zn2 O1 2.091(3) . ?
Zn2 N4 2.133(5) . ?
Zn2 N3 2.164(5) . ?
O1 C1 1.349(6) . ?
O2 C22 1.329(6) . ?
O3 C30 1.341(5) . ?
O4 C58 1.314(6) . ?
N1 C23 1.492(6) . ?
N1 C8 1.493(6) . ?
N1 C7 1.493(6) . ?
N2 C29 1.343(7) . ?
N2 C25 1.351(6) . ?
N3 C36 1.485(6) . ?
N3 C44 1.502(6) . ?
N3 C37 1.508(7) . ?
N4 C43 1.345(8) . ?
N4 C39 1.347(7) . ?
C1 C6 1.393(7) . ?
C1 C2 1.403(7) . ?
C2 C3 1.384(7) . ?
C3 C4 1.367(8) . ?
C4 C5 1.379(7) . ?
C5 C6 1.399(7) . ?
C6 C7 1.506(7) . ?
C8 C9 1.511(7) . ?
C9 C10 1.385(7) . ?
C9 C22 1.420(7) . ?
C10 C11 1.396(7) . ?
C11 C16 1.392(8) . ?
C11 C12 1.545(7) . ?
C12 C14 1.498(9) . ?
C12 C15 1.519(8) . ?
C12 C13 1.556(9) . ?
C16 C17 1.377(7) . ?
C17 C22 1.425(7) . ?
C17 C18 1.523(7) . ?
C18 C20 1.518(7) . ?
C18 C19 1.534(7) . ?
C18 C21 1.541(8) . ?
C23 C24 1.536(7) . ?
C24 C25 1.496(7) . ?
C25 C26 1.382(7) . ?
C26 C27 1.379(8) . ?
C27 C28 1.392(8) . ?
C28 C29 1.378(8) . ?
C30 C31 1.377(7) . ?
C30 C35 1.408(7) . ?
C31 C32 1.381(7) . ?
C32 C33 1.389(8) . ?
C33 C34 1.398(7) . ?
C34 C35 1.377(7) . ?
C35 C36 1.511(7) . ?
C37 C38 1.525(8) . ?
C38 C39 1.499(9) . ?
C39 C40 1.377(8) . ?
C40 C41 1.355(10) . ?
C41 C42 1.376(11) . ?
C42 C43 1.395(9) . ?
C44 C45 1.493(8) . ?
C45 C46 1.375(8) . ?
C45 C58 1.413(7) . ?
C46 C47 1.394(9) . ?
C47 C52 1.388(8) . ?
C47 C48 1.560(8) . ?
C48 C50A 1.390(19) . ?
C48 C50B 1.411(13) . ?
C48 C49B 1.586(12) . ?
C48 C49A 1.59(2) . ?
C48 C51A 1.623(19) . ?
C48 C51B 1.631(15) . ?
C52 C53 1.404(7) . ?
C53 C58 1.434(8) . ?
C53 C54 1.522(8) . ?
C54 C56 1.534(8) . ?
C54 C55 1.538(8) . ?
C54 C57 1.539(7) . ?
O1S C1S 1.391(11) . ?
O2S C2S 1.395(13) . ?
C1S C2S 1.616(12) . ?

loop_
_geom_torsion_atom_site_label_1
_geom_torsion_atom_site_label_2
_geom_torsion_atom_site_label_3
_geom_torsion_atom_site_label_4
_geom_torsion
_geom_torsion_site_symmetry_1
_geom_torsion_site_symmetry_2
_geom_torsion_site_symmetry_3
_geom_torsion_site_symmetry_4
_geom_torsion_publ_flag
O2 Zn1 O1 C1 93.6(4) . . . . ?
N2 Zn1 O1 C1 -87.4(4) . . . . ?
O3 Zn1 O1 C1 -169.0(4) . . . . ?
N1 Zn1 O1 C1 2.3(4) . . . . ?
O2 Zn1 O1 Zn2 -95.83(18) . . . . ?
N2 Zn1 O1 Zn2 83.2(2) . . . . ?
O3 Zn1 O1 Zn2 1.64(14) . . . . ?
N1 Zn1 O1 Zn2 172.92(17) . . . . ?
O4 Zn2 O1 C1 45.6(4) . . . . ?
O3 Zn2 O1 C1 169.8(4) . . . . ?
N4 Zn2 O1 C1 -89.9(4) . . . . ?
N3 Zn2 O1 C1 141.8(7) . . . . ?
O4 Zn2 O1 Zn1 -125.97(16) . . . . ?
O3 Zn2 O1 Zn1 -1.74(15) . . . . ?
N4 Zn2 O1 Zn1 98.52(18) . . . . ?
N3 Zn2 O1 Zn1 -29.8(8) . . . . ?
O1 Zn1 O2 C22 -90.2(4) . . . . ?
N2 Zn1 O2 C22 90.6(4) . . . . ?
O3 Zn1 O2 C22 -172.1(4) . . . . ?
N1 Zn1 O2 C22 -0.6(4) . . . . ?
O4 Zn2 O3 C30 -110.1(4) . . . . ?
O1 Zn2 O3 C30 169.6(4) . . . . ?
N4 Zn2 O3 C30 78.2(4) . . . . ?
N3 Zn2 O3 C30 -15.8(4) . . . . ?
O4 Zn2 O3 Zn1 82.01(19) . . . . ?
O1 Zn2 O3 Zn1 1.65(14) . . . . ?
N4 Zn2 O3 Zn1 -89.7(2) . . . . ?
N3 Zn2 O3 Zn1 176.33(17) . . . . ?
O2 Zn1 O3 C30 -49.1(4) . . . . ?
O1 Zn1 O3 C30 -169.2(4) . . . . ?
N2 Zn1 O3 C30 66.7(4) . . . . ?
N1 Zn1 O3 C30 160.3(5) . . . . ?
O2 Zn1 O3 Zn2 118.46(16) . . . . ?
O1 Zn1 O3 Zn2 -1.72(15) . . . . ?
N2 Zn1 O3 Zn2 -125.77(17) . . . . ?
N1 Zn1 O3 Zn2 -32.2(6) . . . . ?
O3 Zn2 O4 C58 68.2(4) . . . . ?
O1 Zn2 O4 C58 142.3(4) . . . . ?
N4 Zn2 O4 C58 -123.4(4) . . . . ?
N3 Zn2 O4 C58 -26.4(4) . . . . ?
O2 Zn1 N1 C23 78.7(3) . . . . ?
O1 Zn1 N1 C23 -159.3(3) . . . . ?
N2 Zn1 N1 C23 -36.2(3) . . . . ?
O3 Zn1 N1 C23 -129.8(5) . . . . ?
O2 Zn1 N1 C8 -42.5(3) . . . . ?
O1 Zn1 N1 C8 79.5(3) . . . . ?
N2 Zn1 N1 C8 -157.4(3) . . . . ?
O3 Zn1 N1 C8 108.9(5) . . . . ?
O2 Zn1 N1 C7 -159.2(3) . . . . ?
O1 Zn1 N1 C7 -37.1(3) . . . . ?
N2 Zn1 N1 C7 86.0(3) . . . . ?
O3 Zn1 N1 C7 -7.7(7) . . . . ?
O2 Zn1 N2 C29 130.6(4) . . . . ?
O1 Zn1 N2 C29 -48.6(4) . . . . ?
O3 Zn1 N2 C29 25.2(4) . . . . ?
N1 Zn1 N2 C29 -137.4(4) . . . . ?
O2 Zn1 N2 C25 -53.3(4) . . . . ?
O1 Zn1 N2 C25 127.6(3) . . . . ?
O3 Zn1 N2 C25 -158.6(4) . . . . ?
N1 Zn1 N2 C25 38.8(4) . . . . ?
O4 Zn2 N3 C36 94.0(3) . . . . ?
O3 Zn2 N3 C36 -29.2(3) . . . . ?
O1 Zn2 N3 C36 -1.9(10) . . . . ?
N4 Zn2 N3 C36 -130.2(3) . . . . ?
O4 Zn2 N3 C44 -23.4(3) . . . . ?
O3 Zn2 N3 C44 -146.6(3) . . . . ?
O1 Zn2 N3 C44 -119.3(7) . . . . ?
N4 Zn2 N3 C44 112.4(3) . . . . ?
O4 Zn2 N3 C37 -144.1(4) . . . . ?
O3 Zn2 N3 C37 92.7(4) . . . . ?
O1 Zn2 N3 C37 120.0(8) . . . . ?
N4 Zn2 N3 C37 -8.3(4) . . . . ?
O4 Zn2 N4 C43 -106.3(5) . . . . ?
O3 Zn2 N4 C43 63.8(5) . . . . ?
O1 Zn2 N4 C43 -13.9(5) . . . . ?
N3 Zn2 N4 C43 157.2(5) . . . . ?
O4 Zn2 N4 C39 88.7(5) . . . . ?
O3 Zn2 N4 C39 -101.2(5) . . . . ?
O1 Zn2 N4 C39 -178.9(5) . . . . ?
N3 Zn2 N4 C39 -7.8(5) . . . . ?
Zn1 O1 C1 C6 13.9(7) . . . . ?
Zn2 O1 C1 C6 -155.0(4) . . . . ?
Zn1 O1 C1 C2 -164.1(3) . . . . ?
Zn2 O1 C1 C2 27.0(6) . . . . ?
O1 C1 C2 C3 -178.7(4) . . . . ?
C6 C1 C2 C3 3.2(7) . . . . ?
C1 C2 C3 C4 -2.1(8) . . . . ?
C2 C3 C4 C5 -0.1(8) . . . . ?
C3 C4 C5 C6 1.1(8) . . . . ?
O1 C1 C6 C5 179.9(4) . . . . ?
C2 C1 C6 C5 -2.1(7) . . . . ?
O1 C1 C6 C7 6.2(7) . . . . ?
C2 C1 C6 C7 -175.8(5) . . . . ?
C4 C5 C6 C1 0.0(8) . . . . ?
C4 C5 C6 C7 173.9(5) . . . . ?
C23 N1 C7 C6 -169.2(4) . . . . ?
C8 N1 C7 C6 -47.3(6) . . . . ?
Zn1 N1 C7 C6 64.9(5) . . . . ?
C1 C6 C7 N1 -51.4(7) . . . . ?
C5 C6 C7 N1 134.9(5) . . . . ?
C23 N1 C8 C9 -51.9(6) . . . . ?
C7 N1 C8 C9 -172.0(4) . . . . ?
Zn1 N1 C8 C9 71.7(4) . . . . ?
N1 C8 C9 C10 128.4(5) . . . . ?
N1 C8 C9 C22 -54.6(7) . . . . ?
C22 C9 C10 C11 1.7(8) . . . . ?
C8 C9 C10 C11 178.7(5) . . . . ?
C9 C10 C11 C16 1.9(8) . . . . ?
C9 C10 C11 C12 -178.0(5) . . . . ?
C16 C11 C12 C14 108.9(7) . . . . ?
C10 C11 C12 C14 -71.1(8) . . . . ?
C16 C11 C12 C15 -14.9(9) . . . . ?
C10 C11 C12 C15 165.1(6) . . . . ?
C16 C11 C12 C13 -131.8(6) . . . . ?
C10 C11 C12 C13 48.1(8) . . . . ?
C10 C11 C16 C17 -1.4(9) . . . . ?
C12 C11 C16 C17 178.5(6) . . . . ?
C11 C16 C17 C22 -2.7(8) . . . . ?
C11 C16 C17 C18 176.5(5) . . . . ?
C16 C17 C18 C20 -118.3(5) . . . . ?
C22 C17 C18 C20 60.9(6) . . . . ?
C16 C17 C18 C19 -0.3(7) . . . . ?
C22 C17 C18 C19 178.8(5) . . . . ?
C16 C17 C18 C21 119.1(6) . . . . ?
C22 C17 C18 C21 -61.8(6) . . . . ?
Zn1 O2 C22 C9 24.2(7) . . . . ?
Zn1 O2 C22 C17 -154.9(4) . . . . ?
C10 C9 C22 O2 175.2(5) . . . . ?
C8 C9 C22 O2 -1.8(8) . . . . ?
C10 C9 C22 C17 -5.7(8) . . . . ?
C8 C9 C22 C17 177.3(5) . . . . ?
C16 C17 C22 O2 -174.8(5) . . . . ?
C18 C17 C22 O2 6.0(7) . . . . ?
C16 C17 C22 C9 6.1(7) . . . . ?
C18 C17 C22 C9 -173.1(5) . . . . ?
C8 N1 C23 C24 111.1(5) . . . . ?
C7 N1 C23 C24 -128.0(5) . . . . ?
Zn1 N1 C23 C24 -5.4(5) . . . . ?
N1 C23 C24 C25 64.8(6) . . . . ?
C29 N2 C25 C26 -0.1(7) . . . . ?
Zn1 N2 C25 C26 -176.4(4) . . . . ?
C29 N2 C25 C24 -179.8(4) . . . . ?
Zn1 N2 C25 C24 3.9(6) . . . . ?
C23 C24 C25 N2 -66.6(6) . . . . ?
C23 C24 C25 C26 113.7(5) . . . . ?
N2 C25 C26 C27 -0.9(8) . . . . ?
C24 C25 C26 C27 178.8(5) . . . . ?
C25 C26 C27 C28 -0.2(9) . . . . ?
C26 C27 C28 C29 2.1(9) . . . . ?
C25 N2 C29 C28 2.2(8) . . . . ?
Zn1 N2 C29 C28 178.4(4) . . . . ?
C27 C28 C29 N2 -3.3(9) . . . . ?
Zn2 O3 C30 C31 -150.6(4) . . . . ?
Zn1 O3 C30 C31 14.3(7) . . . . ?
Zn2 O3 C30 C35 31.0(7) . . . . ?
Zn1 O3 C30 C35 -164.2(4) . . . . ?
O3 C30 C31 C32 -178.0(5) . . . . ?
C35 C30 C31 C32 0.5(8) . . . . ?
C30 C31 C32 C33 -1.2(9) . . . . ?
C31 C32 C33 C34 0.8(9) . . . . ?
C32 C33 C34 C35 0.2(9) . . . . ?
C33 C34 C35 C30 -0.9(9) . . . . ?
C33 C34 C35 C36 173.9(5) . . . . ?
O3 C30 C35 C34 179.0(5) . . . . ?
C31 C30 C35 C34 0.5(8) . . . . ?
O3 C30 C35 C36 4.4(8) . . . . ?
C31 C30 C35 C36 -174.1(5) . . . . ?
C44 N3 C36 C35 -178.8(4) . . . . ?
C37 N3 C36 C35 -60.8(6) . . . . ?
Zn2 N3 C36 C35 65.3(5) . . . . ?
C34 C35 C36 N3 125.6(5) . . . . ?
C30 C35 C36 N3 -59.7(7) . . . . ?
C36 N3 C37 C38 167.8(5) . . . . ?
C44 N3 C37 C38 -73.5(6) . . . . ?
Zn2 N3 C37 C38 46.6(6) . . . . ?
N3 C37 C38 C39 -79.2(7) . . . . ?
C43 N4 C39 C40 -1.4(9) . . . . ?
Zn2 N4 C39 C40 163.1(5) . . . . ?
C43 N4 C39 C38 179.9(5) . . . . ?
Zn2 N4 C39 C38 -15.6(7) . . . . ?
C37 C38 C39 N4 61.0(7) . . . . ?
C37 C38 C39 C40 -117.8(6) . . . . ?
N4 C39 C40 C41 0.0(10) . . . . ?
C38 C39 C40 C41 178.7(6) . . . . ?
C39 C40 C41 C42 0.1(11) . . . . ?
C40 C41 C42 C43 1.3(12) . . . . ?
C39 N4 C43 C42 2.8(10) . . . . ?
Zn2 N4 C43 C42 -163.4(6) . . . . ?
C41 C42 C43 N4 -2.8(12) . . . . ?
C36 N3 C44 C45 -51.8(6) . . . . ?
C37 N3 C44 C45 -170.3(5) . . . . ?
Zn2 N3 C44 C45 64.4(5) . . . . ?
N3 C44 C45 C46 123.4(5) . . . . ?
N3 C44 C45 C58 -61.5(6) . . . . ?
C58 C45 C46 C47 -1.1(8) . . . . ?
C44 C45 C46 C47 173.7(5) . . . . ?
C45 C46 C47 C52 2.0(8) . . . . ?
C45 C46 C47 C48 -179.6(5) . . . . ?
C52 C47 C48 C50A -67.4(14) . . . . ?
C46 C47 C48 C50A 114.2(14) . . . . ?
C52 C47 C48 C50B 106.1(12) . . . . ?
C46 C47 C48 C50B -72.4(12) . . . . ?
C52 C47 C48 C49B -126.2(8) . . . . ?
C46 C47 C48 C49B 55.4(9) . . . . ?
C52 C47 C48 C49A 54.5(12) . . . . ?
C46 C47 C48 C49A -124.0(11) . . . . ?
C52 C47 C48 C51A 162.3(13) . . . . ?
C46 C47 C48 C51A -16.2(14) . . . . ?
C52 C47 C48 C51B -14.3(10) . . . . ?
C46 C47 C48 C51B 167.3(8) . . . . ?
C46 C47 C52 C53 -0.9(8) . . . . ?
C48 C47 C52 C53 -179.4(5) . . . . ?
C47 C52 C53 C58 -0.9(8) . . . . ?
C47 C52 C53 C54 179.4(5) . . . . ?
C52 C53 C54 C56 121.0(5) . . . . ?
C58 C53 C54 C56 -58.8(6) . . . . ?
C52 C53 C54 C55 0.7(7) . . . . ?
C58 C53 C54 C55 -179.0(5) . . . . ?
C52 C53 C54 C57 -118.6(5) . . . . ?
C58 C53 C54 C57 61.7(6) . . . . ?
Zn2 O4 C58 C45 41.4(6) . . . . ?
Zn2 O4 C58 C53 -140.6(4) . . . . ?
C46 C45 C58 O4 177.3(5) . . . . ?
C44 C45 C58 O4 2.4(7) . . . . ?
C46 C45 C58 C53 -0.7(7) . . . . ?
C44 C45 C58 C53 -175.7(4) . . . . ?
C52 C53 C58 O4 -176.4(4) . . . . ?
C54 C53 C58 O4 3.4(7) . . . . ?
C52 C53 C58 C45 1.7(7) . . . . ?
C54 C53 C58 C45 -178.6(5) . . . . ?
O1S C1S C2S O2S -15.0(18) . . . . ?
